data_4503034
loop_
_publ_author_name
'Lineberry, Aaron M.'
'Benjamin, Ellis T.'
'Davis, Raymond E.'
'Kassel, W. Scott'
'Wheeler, Kraig A.'

_publ_section_title
;
 Structural Studies of Racemates and Quasiracemates: Chloro, Bromo, and
 Methyl Adducts of 2-Phenoxypropionic Acid
;
_journal_issue 2
_journal_name_full 'Crystal Growth &amp; Design'
_journal_page_first 612
_journal_paper_doi 10.1021/cg700789y
_journal_volume 8
_journal_year 2008
_chemical_formula_sum 'C18 H18 Br Cl O6'
_chemical_formula_weight 445.68
_chemical_name_systematic
; 
 (R)-2-(2-bromophenoxy)propionic acid/(S)-2-(2-chlorophenoxy)propionic acid
;
_space_group_IT_number 4
_symmetry_cell_setting monoclinic
_symmetry_space_group_name_Hall 'P 2yb'
_symmetry_space_group_name_H-M 'P 1 21 1'
_atom_sites_solution_hydrogens geom
_atom_sites_solution_primary direct
_atom_sites_solution_secondary difmap
_audit_creation_method SHELXL-97
_cell_angle_alpha 90.00
_cell_angle_beta 93.2830(10)
_cell_angle_gamma 90.00
_cell_formula_units_Z 2
_cell_length_a 7.4281(2)
_cell_length_b 7.7164(2)
_cell_length_c 16.3508(5)
_cell_measurement_temperature 173(2)
_cell_volume 935.66(5)
_computing_structure_refinement 'SHELXL-97 (Sheldrick, 1997)'
_computing_structure_solution 'SHELXS-97 (Sheldrick, 1990)'
_diffrn_ambient_temperature 100(2)
_diffrn_measured_fraction_theta_full 0.971
_diffrn_measured_fraction_theta_max 0.971
_diffrn_measurement_device_type 'Bruker kappa APEX II CCD'
_diffrn_measurement_method \w
_diffrn_radiation_monochromator graphite
_diffrn_radiation_source 'fine-focus sealed tube'
_diffrn_radiation_type CuK\a
_diffrn_radiation_wavelength 1.54178
_diffrn_reflns_av_R_equivalents 0.0172
_diffrn_reflns_av_sigmaI/netI 0.0173
_diffrn_reflns_limit_h_max 8
_diffrn_reflns_limit_h_min -8
_diffrn_reflns_limit_k_max 9
_diffrn_reflns_limit_k_min -6
_diffrn_reflns_limit_l_max 19
_diffrn_reflns_limit_l_min -19
_diffrn_reflns_number 14199
_diffrn_reflns_theta_full 68.50
_diffrn_reflns_theta_max 68.50
_diffrn_reflns_theta_min 2.71
_exptl_absorpt_coefficient_mu 4.594
_exptl_absorpt_correction_T_max 0.6086
_exptl_absorpt_correction_T_min 0.3701
_exptl_crystal_density_diffrn 1.582
_exptl_crystal_density_method 'not measured'
_exptl_crystal_F_000 452
_exptl_crystal_size_max 0.27
_exptl_crystal_size_mid 0.24
_exptl_crystal_size_min 0.12
_refine_diff_density_max 0.422
_refine_diff_density_min -0.402
_refine_diff_density_rms 0.084
_refine_ls_abs_structure_details 'Flack H D (1983), Acta Cryst. A39, 876-881'
_refine_ls_abs_structure_Flack 0.03(2)
_refine_ls_extinction_method none
_refine_ls_goodness_of_fit_ref 1.092
_refine_ls_hydrogen_treatment mixed
_refine_ls_matrix_type full
_refine_ls_number_parameters 245
_refine_ls_number_reflns 2811
_refine_ls_number_restraints 3
_refine_ls_restrained_S_all 1.092
_refine_ls_R_factor_all 0.0291
_refine_ls_R_factor_gt 0.0291
_refine_ls_shift/su_max 0.001
_refine_ls_shift/su_mean 0.000
_refine_ls_structure_factor_coef Fsqd
_refine_ls_weighting_details 'calc w=1/[\s^2^(Fo^2^)+(0.0629P)^2^+0.5298P] where P=(Fo^2^+2Fc^2^)/3'
_refine_ls_weighting_scheme calc
_refine_ls_wR_factor_gt 0.0868
_refine_ls_wR_factor_ref 0.0868
_reflns_number_gt 2804
_reflns_number_total 2811
_reflns_threshold_expression >2sigma(I)
_cod_data_source_file 2-halo.cif
_cod_data_source_block 4
_cod_depositor_comments
;
The following automatic conversions were performed:

'_symmetry_cell_setting' value 'Monoclinic' changed to 'monoclinic'
according to /home/saulius/struct/CIF-dictionaries/cif_core.dic
dictionary named 'cif_core.dic' version 2.4.1 from 2010-06-29.

Automatic conversion script
Id: cif_fix_values 1715 2011-07-08 13:25:40Z adriana 
;
_cod_original_sg_symbol_H-M P21
_cod_database_code 4503034

loop_
_symmetry_equiv_pos_as_xyz
'x, y, z'
'-x, y+1/2, -z'

loop_
_atom_site_label
_atom_site_type_symbol
_atom_site_fract_x
_atom_site_fract_y
_atom_site_fract_z
_atom_site_U_iso_or_equiv
_atom_site_adp_type
_atom_site_occupancy
_atom_site_symmetry_multiplicity
_atom_site_calc_flag
_atom_site_refinement_flags
Cl1A Cl -0.48716(9) -0.00013(11) 0.90012(4) 0.0236(3) Uani 1 1 d .
O1A O 0.1907(3) 0.0826(3) 0.68771(12) 0.0173(6) Uani 1 1 d D
O2A O 0.0560(2) 0.2268(3) 0.78710(11) 0.0131(5) Uani 1 1 d .
O3A O -0.2215(2) -0.0090(3) 0.77954(11) 0.0121(5) Uani 1 1 d .
C1A C 0.0560(4) 0.1151(4) 0.73472(16) 0.0115(6) Uani 1 1 d .
C2A C -0.1050(3) -0.0004(5) 0.71324(14) 0.0111(7) Uani 1 1 d .
H2A H -0.0642 -0.1191 0.6982 0.013 Uiso 1 1 calc R
C3A C -0.2133(4) 0.0819(5) 0.64184(16) 0.0157(7) Uani 1 1 d .
H3AB H -0.3230 0.0140 0.6294 0.024 Uiso 1 1 calc R
H3AA H -0.1406 0.0842 0.5937 0.024 Uiso 1 1 calc R
H3AC H -0.2462 0.2005 0.6563 0.024 Uiso 1 1 calc R
C4A C -0.1558(4) -0.0848(4) 0.85120(15) 0.0112(6) Uani 1 1 d .
C5A C -0.2722(4) -0.0870(5) 0.91528(17) 0.0142(6) Uani 1 1 d .
C6A C -0.2185(4) -0.1601(5) 0.99052(17) 0.0195(8) Uani 1 1 d .
H6A H -0.2991 -0.1616 1.0336 0.023 Uiso 1 1 calc R
C7A C -0.0478(4) -0.2308(5) 1.0027(2) 0.0219(8) Uani 1 1 d .
H7A H -0.0108 -0.2797 1.0543 0.026 Uiso 1 1 calc R
C8A C 0.0690(4) -0.2304(5) 0.93975(19) 0.0190(7) Uani 1 1 d .
H8A H 0.1855 -0.2802 0.9481 0.023 Uiso 1 1 calc R
C9A C 0.0164(4) -0.1569(5) 0.86365(17) 0.0141(6) Uani 1 1 d .
H9A H 0.0974 -0.1560 0.8207 0.017 Uiso 1 1 calc R
HO1B H 0.236(5) 0.397(5) 0.803(3) 0.042(14) Uiso 1 1 d D
H01A H 0.259(5) 0.154(5) 0.695(3) 0.036(13) Uiso 1 1 d D
Br1B Br 0.99905(4) 0.53891(7) 0.600493(17) 0.02582(13) Uani 1 1 d .
O1B O 0.3041(3) 0.4645(3) 0.81278(12) 0.0168(5) Uani 1 1 d D
O2B O 0.4377(3) 0.3207(3) 0.71288(11) 0.0148(5) Uani 1 1 d .
O3B O 0.7170(2) 0.5557(4) 0.72112(10) 0.0116(5) Uani 1 1 d .
C1B C 0.4376(4) 0.4320(4) 0.76585(15) 0.0112(6) Uani 1 1 d .
C2B C 0.5998(3) 0.5475(6) 0.78738(13) 0.0105(6) Uani 1 1 d .
H2B H 0.5599 0.6663 0.8027 0.013 Uiso 1 1 calc R
C3B C 0.7081(4) 0.4624(5) 0.85911(16) 0.0154(7) Uani 1 1 d .
H3BC H 0.7424 0.3447 0.8437 0.023 Uiso 1 1 calc R
H3BA H 0.6343 0.4573 0.9068 0.023 Uiso 1 1 calc R
H3BB H 0.8170 0.5306 0.8727 0.023 Uiso 1 1 calc R
C4B C 0.6504(4) 0.6310(4) 0.64946(16) 0.0112(6) Uani 1 1 d .
C5B C 0.7657(4) 0.6328(4) 0.58501(17) 0.0134(6) Uani 1 1 d .
C6B C 0.7128(4) 0.7049(5) 0.50972(17) 0.0179(7) Uani 1 1 d .
H6B H 0.7934 0.7053 0.4667 0.022 Uiso 1 1 calc R
C7B C 0.5427(4) 0.7760(5) 0.4974(2) 0.0180(8) Uani 1 1 d .
H7B H 0.5052 0.8250 0.4460 0.022 Uiso 1 1 calc R
C8B C 0.4273(4) 0.7749(5) 0.56120(18) 0.0170(7) Uani 1 1 d .
H8B H 0.3099 0.8228 0.5529 0.020 Uiso 1 1 calc R
C9B C 0.4806(4) 0.7048(4) 0.63718(17) 0.0131(6) Uani 1 1 d .
H9B H 0.4010 0.7075 0.6806 0.016 Uiso 1 1 calc R

loop_
_atom_site_aniso_label
_atom_site_aniso_U_11
_atom_site_aniso_U_22
_atom_site_aniso_U_33
_atom_site_aniso_U_23
_atom_site_aniso_U_13
_atom_site_aniso_U_12
Cl1A 0.0188(3) 0.0244(8) 0.0288(4) -0.0002(3) 0.0123(3) 0.0007(3)
O1A 0.0150(9) 0.0218(18) 0.0162(9) -0.0082(9) 0.0092(7) -0.0093(9)
O2A 0.0127(9) 0.0145(13) 0.0125(9) -0.0045(10) 0.0052(7) -0.0035(9)
O3A 0.0114(8) 0.0149(15) 0.0101(8) 0.0032(9) 0.0029(6) -0.0017(8)
C1A 0.0122(12) 0.0120(17) 0.0103(12) 0.0018(12) 0.0003(9) -0.0004(12)
C2A 0.0154(12) 0.010(2) 0.0089(10) -0.0013(12) 0.0047(9) -0.0037(12)
C3A 0.0168(12) 0.018(2) 0.0124(12) 0.0035(12) -0.0012(9) -0.0046(12)
C4A 0.0162(13) 0.0081(16) 0.0092(11) 0.0005(11) 0.0002(10) -0.0034(12)
C5A 0.0160(13) 0.0102(17) 0.0166(13) -0.0016(13) 0.0032(10) -0.0037(12)
C6A 0.0319(17) 0.017(2) 0.0099(12) -0.0038(14) 0.0077(11) -0.0090(15)
C7A 0.035(2) 0.016(2) 0.0131(13) 0.0027(13) -0.0068(15) -0.0110(17)
C8A 0.0217(15) 0.015(2) 0.0197(15) 0.0035(14) -0.0039(12) -0.0042(13)
C9A 0.0150(13) 0.0126(18) 0.0147(13) 0.0018(13) 0.0022(10) -0.0038(12)
Br1B 0.02184(17) 0.0256(2) 0.03106(18) 0.00110(18) 0.01038(11) 0.00193(16)
O1B 0.0161(10) 0.0202(15) 0.0150(9) -0.0068(9) 0.0082(7) -0.0085(9)
O2B 0.0170(10) 0.0153(14) 0.0126(9) -0.0040(10) 0.0042(7) -0.0060(9)
O3B 0.0092(7) 0.0161(15) 0.0098(7) 0.0032(11) 0.0019(6) -0.0007(10)
C1B 0.0127(12) 0.0118(18) 0.0094(12) 0.0035(12) 0.0027(9) -0.0017(12)
C2B 0.0125(10) 0.0111(16) 0.0082(10) 0.0043(15) 0.0036(8) -0.0025(14)
C3B 0.0172(13) 0.0175(18) 0.0111(12) 0.0002(13) -0.0025(10) -0.0035(12)
C4B 0.0169(13) 0.0084(18) 0.0086(11) 0.0018(11) 0.0029(10) -0.0058(12)
C5B 0.0139(13) 0.0117(19) 0.0148(13) -0.0024(13) 0.0026(10) -0.0030(12)
C6B 0.0275(16) 0.016(2) 0.0113(12) -0.0028(13) 0.0055(11) -0.0087(14)
C7B 0.026(2) 0.016(2) 0.0121(12) 0.0004(12) -0.0015(15) -0.0077(16)
C8B 0.0160(13) 0.0142(19) 0.0203(15) 0.0040(13) -0.0040(11) -0.0040(13)
C9B 0.0131(13) 0.0116(18) 0.0151(12) 0.0005(12) 0.0038(10) -0.0051(12)

loop_
_atom_type_symbol
_atom_type_description
_atom_type_scat_dispersion_real
_atom_type_scat_dispersion_imag
_atom_type_scat_source
C C 0.0181 0.0091 'International Tables Vol C Tables 4.2.6.8 and 6.1.1.4'
H H 0.0000 0.0000 'International Tables Vol C Tables 4.2.6.8 and 6.1.1.4'
O O 0.0492 0.0322 'International Tables Vol C Tables 4.2.6.8 and 6.1.1.4'
Cl Cl 0.3639 0.7018 'International Tables Vol C Tables 4.2.6.8 and 6.1.1.4'
Br Br -0.6763 1.2805 'International Tables Vol C Tables 4.2.6.8 and 6.1.1.4'

loop_
_geom_angle_atom_site_label_1
_geom_angle_atom_site_label_2
_geom_angle_atom_site_label_3
_geom_angle
C1A O1A H01A 107(4)
C4A O3A C2A 117.8(2)
O2A C1A O1A 125.2(3)
O2A C1A C2A 123.2(2)
O1A C1A C2A 111.6(3)
O3A C2A C1A 110.9(2)
O3A C2A C3A 106.6(2)
C1A C2A C3A 108.0(3)
O3A C2A H2A 110.4
C1A C2A H2A 110.4
C3A C2A H2A 110.4
C2A C3A H3AB 109.5
C2A C3A H3AA 109.5
H3AB C3A H3AA 109.5
C2A C3A H3AC 109.5
H3AB C3A H3AC 109.5
H3AA C3A H3AC 109.5
O3A C4A C5A 116.1(2)
O3A C4A C9A 124.8(2)
C5A C4A C9A 119.1(3)
C6A C5A C4A 120.7(3)
C6A C5A Cl1A 119.8(2)
C4A C5A Cl1A 119.5(2)
C7A C6A C5A 120.0(3)
C7A C6A H6A 120.0
C5A C6A H6A 120.0
C8A C7A C6A 120.0(3)
C8A C7A H7A 120.0
C6A C7A H7A 120.0
C7A C8A C9A 120.4(3)
C7A C8A H8A 119.8
C9A C8A H8A 119.8
C4A C9A C8A 119.7(3)
C4A C9A H9A 120.1
C8A C9A H9A 120.1
C1B O1B HO1B 106(4)
C4B O3B C2B 117.4(2)
O2B C1B O1B 125.5(3)
O2B C1B C2B 122.9(3)
O1B C1B C2B 111.5(3)
O3B C2B C1B 111.0(2)
O3B C2B C3B 106.5(2)
C1B C2B C3B 107.4(3)
O3B C2B H2B 110.6
C1B C2B H2B 110.6
C3B C2B H2B 110.6
C2B C3B H3BC 109.5
C2B C3B H3BA 109.5
H3BC C3B H3BA 109.5
C2B C3B H3BB 109.5
H3BC C3B H3BB 109.5
H3BA C3B H3BB 109.5
O3B C4B C9B 125.2(2)
O3B C4B C5B 116.2(2)
C9B C4B C5B 118.6(3)
C6B C5B C4B 121.3(3)
C6B C5B Br1B 119.1(2)
C4B C5B Br1B 119.7(2)
C7B C6B C5B 119.9(3)
C7B C6B H6B 120.0
C5B C6B H6B 120.0
C6B C7B C8B 119.2(3)
C6B C7B H7B 120.4
C8B C7B H7B 120.4
C7B C8B C9B 121.1(3)
C7B C8B H8B 119.4
C9B C8B H8B 119.4
C4B C9B C8B 119.9(3)
C4B C9B H9B 120.0
C8B C9B H9B 120.0

loop_
_geom_bond_atom_site_label_1
_geom_bond_atom_site_label_2
_geom_bond_distance
Cl1A C5A 1.737(3)
O1A C1A 1.320(3)
O1A H01A 0.76(2)
O2A C1A 1.215(4)
O3A C4A 1.374(3)
O3A C2A 1.427(3)
C1A C2A 1.516(4)
C2A C3A 1.518(4)
C2A H2A 1.0000
C3A H3AB 0.9800
C3A H3AA 0.9800
C3A H3AC 0.9800
C4A C5A 1.396(4)
C4A C9A 1.399(4)
C5A C6A 1.391(4)
C6A C7A 1.384(5)
C6A H6A 0.9500
C7A C8A 1.383(5)
C7A H7A 0.9500
C8A C9A 1.402(4)
C8A H8A 0.9500
C9A H9A 0.9500
Br1B C5B 1.882(3)
O1B C1B 1.313(3)
O1B HO1B 0.74(2)
O2B C1B 1.220(4)
O3B C4B 1.374(3)
O3B C2B 1.429(3)
C1B C2B 1.524(4)
C2B C3B 1.532(4)
C2B H2B 1.0000
C3B H3BC 0.9800
C3B H3BA 0.9800
C3B H3BB 0.9800
C4B C9B 1.388(4)
C4B C5B 1.396(4)
C5B C6B 1.387(4)
C6B C7B 1.382(5)
C6B H6B 0.9500
C7B C8B 1.387(5)
C7B H7B 0.9500
C8B C9B 1.391(4)
C8B H8B 0.9500
C9B H9B 0.9500

loop_
_geom_hbond_atom_site_label_D
_geom_hbond_atom_site_label_H
_geom_hbond_atom_site_label_A
_geom_hbond_distance_DH
_geom_hbond_distance_HA
_geom_hbond_distance_DA
_geom_hbond_angle_DHA
O1A H01A O2B 0.76(2) 1.86(2) 2.612(3) 176(5)
O1B HO1B O2A 0.74(2) 1.88(2) 2.617(3) 175(5)

loop_
_geom_torsion_atom_site_label_1
_geom_torsion_atom_site_label_2
_geom_torsion_atom_site_label_3
_geom_torsion_atom_site_label_4
_geom_torsion
C4A O3A C2A C1A -64.9(4)
C4A O3A C2A C3A 177.8(3)
O2A C1A C2A O3A -22.5(4)
O1A C1A C2A O3A 159.8(2)
O2A C1A C2A C3A 94.0(3)
O1A C1A C2A C3A -83.8(3)
C2A O3A C4A C5A 178.5(3)
C2A O3A C4A C9A -1.1(5)
O3A C4A C5A C6A -179.8(3)
C9A C4A C5A C6A -0.2(5)
O3A C4A C5A Cl1A 1.1(4)
C9A C4A C5A Cl1A -179.3(3)
C4A C5A C6A C7A 0.4(5)
Cl1A C5A C6A C7A 179.5(3)
C5A C6A C7A C8A -0.7(5)
C6A C7A C8A C9A 0.7(5)
O3A C4A C9A C8A 179.8(3)
C5A C4A C9A C8A 0.2(5)
C7A C8A C9A C4A -0.5(5)
C4B O3B C2B C1B 64.6(4)
C4B O3B C2B C3B -178.8(3)
O2B C1B C2B O3B 21.9(4)
O1B C1B C2B O3B -160.1(3)
O2B C1B C2B C3B -94.1(3)
O1B C1B C2B C3B 83.9(3)
C2B O3B C4B C9B 2.2(5)
C2B O3B C4B C5B -178.2(3)
O3B C4B C5B C6B 179.8(3)
C9B C4B C5B C6B -0.6(5)
O3B C4B C5B Br1B -1.2(4)
C9B C4B C5B Br1B 178.4(2)
C4B C5B C6B C7B -0.3(5)
Br1B C5B C6B C7B -179.4(3)
C5B C6B C7B C8B 0.3(5)
C6B C7B C8B C9B 0.5(5)
O3B C4B C9B C8B -179.0(3)
C5B C4B C9B C8B 1.5(5)
C7B C8B C9B C4B -1.4(5)
